data_7105610
loop_
_publ_author_name
'Drab, David M.'
'Shamshina, Julia L.'
'Smiglak, Marcin'
'Hines, C. Corey'
'Cordes, David B.'
'Rogers, Robin D.'

_publ_section_title
;
 A general design platform for ionic liquid ions based on bridged
 multi-heterocycles with flexible symmetry and charge
;
_journal_issue 20
_journal_name_full 'Chemical Communications'
_journal_page_first 3544
_journal_paper_doi 10.1039/c002861d
_journal_volume 46
_journal_year 2010
_chemical_formula_sum 'C6 H9 Cl N6'
_chemical_formula_weight 200.64
_chemical_name_systematic
;
?
;
_space_group_IT_number 15
_symmetry_cell_setting monoclinic
_symmetry_space_group_name_Hall '-C 2yc'
_symmetry_space_group_name_H-M 'C 1 2/c 1'
_atom_sites_solution_hydrogens geom
_atom_sites_solution_primary direct
_atom_sites_solution_secondary difmap
_audit_creation_method SHELXL-97
_cell_angle_alpha 90.00
_cell_angle_beta 103.339(3)
_cell_angle_gamma 90.00
_cell_formula_units_Z 8
_cell_length_a 29.128(5)
_cell_length_b 5.2371(9)
_cell_length_c 12.583(2)
_cell_measurement_reflns_used 3395
_cell_measurement_temperature 173(2)
_cell_measurement_theta_max 28.25
_cell_measurement_theta_min 2.87
_cell_volume 1867.7(5)
_computing_cell_refinement 'Bruker SMART'
_computing_data_collection 'Bruker SMART'
_computing_data_reduction 'Bruker SAINT'
_computing_molecular_graphics 'Bruker SHELXTL'
_computing_publication_material 'Bruker SHELXTL'
_computing_structure_refinement 'SHELXL-97 (Sheldrick, 1997)'
_computing_structure_solution 'SHELXS-97 (Sheldrick, 1990)'
_diffrn_ambient_temperature 173(2)
_diffrn_measured_fraction_theta_full 0.997
_diffrn_measured_fraction_theta_max 0.955
_diffrn_measurement_device_type 'CCD area detector'
_diffrn_measurement_method 'phi and omega scans'
_diffrn_radiation_monochromator graphite
_diffrn_radiation_source 'fine-focus sealed tube'
_diffrn_radiation_type MoK\a
_diffrn_radiation_wavelength 0.71073
_diffrn_reflns_av_R_equivalents 0.0259
_diffrn_reflns_av_sigmaI/netI 0.0288
_diffrn_reflns_limit_h_max 31
_diffrn_reflns_limit_h_min -38
_diffrn_reflns_limit_k_max 6
_diffrn_reflns_limit_k_min -6
_diffrn_reflns_limit_l_max 15
_diffrn_reflns_limit_l_min -16
_diffrn_reflns_number 5782
_diffrn_reflns_theta_full 25.00
_diffrn_reflns_theta_max 28.31
_diffrn_reflns_theta_min 2.87
_exptl_absorpt_coefficient_mu 0.373
_exptl_absorpt_correction_T_max 0.9816
_exptl_absorpt_correction_T_min 0.8502
_exptl_absorpt_correction_type multi-scan
_exptl_absorpt_process_details sadabs
_exptl_crystal_colour colorles
_exptl_crystal_density_diffrn 1.427
_exptl_crystal_density_method 'not measured'
_exptl_crystal_description fragment
_exptl_crystal_F_000 832
_exptl_crystal_size_max 0.45
_exptl_crystal_size_mid 0.15
_exptl_crystal_size_min 0.05
_refine_diff_density_max 0.398
_refine_diff_density_min -0.254
_refine_diff_density_rms 0.057
_refine_ls_extinction_method none
_refine_ls_goodness_of_fit_ref 1.086
_refine_ls_hydrogen_treatment mixed
_refine_ls_matrix_type full
_refine_ls_number_parameters 143
_refine_ls_number_reflns 2210
_refine_ls_number_restraints 0
_refine_ls_restrained_S_all 1.086
_refine_ls_R_factor_all 0.0512
_refine_ls_R_factor_gt 0.0421
_refine_ls_shift/su_max 0.002
_refine_ls_shift/su_mean 0.000
_refine_ls_structure_factor_coef Fsqd
_refine_ls_weighting_details 'calc w=1/[\s^2^(Fo^2^)+(0.0666P)^2^+0.8013P] where P=(Fo^2^+2Fc^2^)/3'
_refine_ls_weighting_scheme calc
_refine_ls_wR_factor_gt 0.1135
_refine_ls_wR_factor_ref 0.1189
_reflns_number_gt 1863
_reflns_number_total 2210
_reflns_threshold_expression >2sigma(I)
_cod_data_source_file c002861d.txt
_cod_data_source_block 3
_cod_depositor_comments
;
The following automatic conversions were performed:
'_symmetry_cell_setting' value 'Monoclinic' changed to 'monoclinic'
according to '/home/saulius/struct/CIF-dictionaries/cif_core.dic'
dictionary named 'cif_core.dic' version 2.4.1 from 2010-06-29.

Automatic conversion script
Id: cif_fix_enum 1527 2010-12-29 10:47:43Z saulius 
;
_cod_original_sg_symbol_H-M C2/c
_cod_database_code 7105610

loop_
_symmetry_equiv_pos_as_xyz
'x, y, z'
'-x, y, -z+1/2'
'x+1/2, y+1/2, z'
'-x+1/2, y+1/2, -z+1/2'
'-x, -y, -z'
'x, -y, z-1/2'
'-x+1/2, -y+1/2, -z'
'x+1/2, -y+1/2, z-1/2'

loop_
_atom_site_label
_atom_site_type_symbol
_atom_site_fract_x
_atom_site_fract_y
_atom_site_fract_z
_atom_site_U_iso_or_equiv
_atom_site_adp_type
_atom_site_occupancy
_atom_site_symmetry_multiplicity
_atom_site_calc_flag
_atom_site_refinement_flags
_atom_site_disorder_assembly
_atom_site_disorder_group
Cl1 Cl 0.568383(15) 0.91922(8) 0.39673(3) 0.04381(17) Uani 1 1 d . . .
N1 N 0.58337(5) 0.5680(3) 0.64232(12) 0.0466(4) Uani 1 1 d . . .
N2 N 0.64664(5) 0.4883(3) 0.58937(12) 0.0400(3) Uani 1 1 d . . .
N3 N 0.66496(6) 0.7086(3) 0.39395(12) 0.0441(4) Uani 1 1 d . . .
H3N H 0.6315(9) 0.770(5) 0.395(2) 0.074(7) Uiso 1 1 d . . .
N4 N 0.68779(6) 0.8139(3) 0.32346(13) 0.0524(4) Uani 1 1 d . . .
N5 N 0.72771(6) 0.6967(4) 0.33713(14) 0.0528(4) Uani 1 1 d . . .
N6 N 0.73173(6) 0.5152(3) 0.41606(13) 0.0505(4) Uani 1 1 d . . .
C1 C 0.53464(9) 0.5573(7) 0.6553(2) 0.0858(9) Uani 1 1 d . . .
H1A H 0.5202 0.4011 0.6245 0.129 Uiso 1 1 calc R . .
H1B H 0.5172 0.6998 0.6183 0.129 Uiso 1 1 calc R . .
H1C H 0.5346 0.5642 0.7315 0.129 Uiso 1 1 calc R . .
C2 C 0.60199(7) 0.4187(4) 0.57919(15) 0.0441(4) Uani 1 1 d . . .
H2A H 0.5867(7) 0.298(4) 0.5326(17) 0.048(5) Uiso 1 1 d . . .
C3 C 0.65633(7) 0.6910(4) 0.66094(14) 0.0440(4) Uani 1 1 d . . .
H3A H 0.6882(9) 0.762(5) 0.685(2) 0.067(7) Uiso 1 1 d . . .
C4 C 0.61654(7) 0.7405(4) 0.69305(15) 0.0473(4) Uani 1 1 d . . .
H4A H 0.6101(9) 0.869(5) 0.746(2) 0.074(7) Uiso 1 1 d . . .
C5 C 0.68005(9) 0.3632(4) 0.5358(2) 0.0551(5) Uani 1 1 d . . .
H5A H 0.6644(10) 0.209(6) 0.500(2) 0.085(9) Uiso 1 1 d . . .
H5B H 0.7092(11) 0.305(6) 0.587(2) 0.091(9) Uiso 1 1 d . . .
C6 C 0.69223(6) 0.5274(3) 0.44975(14) 0.0401(4) Uani 1 1 d . . .

loop_
_atom_site_aniso_label
_atom_site_aniso_U_11
_atom_site_aniso_U_22
_atom_site_aniso_U_33
_atom_site_aniso_U_23
_atom_site_aniso_U_13
_atom_site_aniso_U_12
Cl1 0.0402(2) 0.0482(3) 0.0448(3) 0.00196(18) 0.01323(18) 0.00579(17)
N1 0.0409(8) 0.0624(10) 0.0408(8) 0.0028(7) 0.0186(6) 0.0013(7)
N2 0.0436(8) 0.0399(7) 0.0408(7) 0.0044(6) 0.0183(6) 0.0056(6)
N3 0.0442(8) 0.0460(9) 0.0454(8) 0.0021(7) 0.0173(7) 0.0068(6)
N4 0.0586(10) 0.0571(10) 0.0452(9) 0.0060(7) 0.0194(8) 0.0061(8)
N5 0.0529(9) 0.0607(10) 0.0505(9) 0.0028(8) 0.0236(8) 0.0040(8)
N6 0.0472(9) 0.0594(10) 0.0506(9) 0.0034(8) 0.0231(7) 0.0105(7)
C1 0.0466(12) 0.137(3) 0.0825(18) -0.0057(17) 0.0334(12) -0.0042(14)
C2 0.0482(10) 0.0465(10) 0.0390(9) -0.0016(8) 0.0132(8) -0.0061(8)
C3 0.0448(10) 0.0482(10) 0.0392(9) -0.0004(7) 0.0105(7) -0.0017(8)
C4 0.0547(11) 0.0533(11) 0.0369(9) -0.0057(8) 0.0167(8) 0.0026(8)
C5 0.0651(13) 0.0474(11) 0.0638(13) 0.0101(10) 0.0373(11) 0.0198(10)
C6 0.0420(9) 0.0403(9) 0.0411(9) -0.0033(7) 0.0158(7) 0.0073(7)

loop_
_atom_type_symbol
_atom_type_description
_atom_type_scat_dispersion_real
_atom_type_scat_dispersion_imag
_atom_type_scat_source
C C 0.0033 0.0016 'International Tables Vol C Tables 4.2.6.8 and 6.1.1.4'
H H 0.0000 0.0000 'International Tables Vol C Tables 4.2.6.8 and 6.1.1.4'
N N 0.0061 0.0033 'International Tables Vol C Tables 4.2.6.8 and 6.1.1.4'
Cl Cl 0.1484 0.1585 'International Tables Vol C Tables 4.2.6.8 and 6.1.1.4'

loop_
_geom_angle_atom_site_label_1
_geom_angle_atom_site_label_2
_geom_angle_atom_site_label_3
_geom_angle
_geom_angle_site_symmetry_1
_geom_angle_site_symmetry_3
_geom_angle_publ_flag
C2 N1 C4 109.17(15) . . ?
C2 N1 C1 126.0(2) . . ?
C4 N1 C1 124.79(19) . . ?
C2 N2 C3 108.82(15) . . ?
C2 N2 C5 125.03(18) . . ?
C3 N2 C5 126.11(17) . . ?
C6 N3 N4 108.37(15) . . ?
N5 N4 N3 106.54(16) . . ?
N4 N5 N6 110.66(15) . . ?
C6 N6 N5 105.47(15) . . ?
N1 C2 N2 108.02(17) . . ?
C4 C3 N2 106.61(17) . . ?
C3 C4 N1 107.37(17) . . ?
N2 C5 C6 111.86(16) . . ?
N6 C6 N3 108.96(16) . . ?
N6 C6 C5 125.37(17) . . ?
N3 C6 C5 125.67(16) . . ?

loop_
_geom_bond_atom_site_label_1
_geom_bond_atom_site_label_2
_geom_bond_distance
_geom_bond_site_symmetry_2
_geom_bond_publ_flag
N1 C2 1.317(2) . ?
N1 C4 1.369(3) . ?
N1 C1 1.466(3) . ?
N2 C2 1.328(2) . ?
N2 C3 1.378(2) . ?
N2 C5 1.461(2) . ?
N3 C6 1.329(2) . ?
N3 N4 1.344(2) . ?
N4 N5 1.291(2) . ?
N5 N6 1.360(2) . ?
N6 C6 1.316(2) . ?
C3 C4 1.338(3) . ?
C5 C6 1.488(3) . ?

loop_
_cod_related_entry_id
_cod_related_entry_database
_cod_related_entry_code
1 ChemSpider 30653215
